data_2210731
loop_
_publ_author_name
'Bing-Xin Liu'
'Duan-Jun Xu'

_publ_section_title
;<i>catena</i>-Poly[[[(4-aminobenzoato-\k<i>N</i>)aqua(2,2'-diamino-4,4'-bithiazole-\k^2^<i>N</i>,<i>N</i>')nickel(II)]-\m-4-aminobenzoato-\k^2^<i>N</i>:<i>O</i>]
 monohydrate]
;
_journal_coeditor_code NG2101
_journal_issue 10
_journal_name_full 'Acta Crystallographica Section E'
_journal_page_first m2670
_journal_page_last m2672
_journal_paper_doi 10.1107/S1600536806037925
_journal_volume 62
_journal_year 2006
_chemical_formula_iupac '[Ni (C7 H6 N O2)2 (C6 H6 N4 S2) (H2 O)], H2 O'
_chemical_formula_moiety 'C20 H20 N6 Ni O5 S2, H2 O'
_chemical_formula_sum 'C20 H22 N6 Ni O6 S2'
_chemical_formula_weight 565.27
_chemical_name_systematic
;catena-Poly[[[(4-aminobenzoato-\kN)aqua(2,2'-diamino-4,4'-bithiazole-\k^2^N,N')-
nickel(II)]-\m-4-aminobenzoato-\k^2^N:O]
 monohydrate]
;
_space_group_IT_number 33
_symmetry_cell_setting orthorhombic
_symmetry_space_group_name_Hall 'P 2c -2n'
_symmetry_space_group_name_H-M 'P n a 21'
_atom_sites_solution_hydrogens geom
_atom_sites_solution_primary direct
_atom_sites_solution_secondary difmap
_audit_creation_method SHELXL-97
_cell_angle_alpha 90.00
_cell_angle_beta 90.00
_cell_angle_gamma 90.00
_cell_formula_units_Z 4
_cell_length_a 23.383(3)
_cell_length_b 9.082(2)
_cell_length_c 10.929(2)
_cell_measurement_reflns_used 25
_cell_measurement_temperature 295(2)
_cell_measurement_theta_max 16.6
_cell_measurement_theta_min 5.2
_cell_volume 2320.9(7)
_computing_cell_refinement 'CAD-4 Software'
_computing_data_collection 'CAD-4 Software (Enraf--Nonius, 1989)'
_computing_data_reduction 'XCAD4 (Harms, 1997)'
_computing_molecular_graphics 'ORTEP-3 (Farrugia, 1997)'
_computing_publication_material 'WinGX (Farrugia, 1999)'
_computing_structure_refinement 'SHELXL97 (Sheldrick, 1997)'
_computing_structure_solution 'SHELXS97 (Sheldrick, 1997)'
_diffrn_ambient_temperature 295(2)
_diffrn_measured_fraction_theta_full 0.98
_diffrn_measured_fraction_theta_max 0.98
_diffrn_measurement_device_type 'Enraf--Nonius CAD-4'
_diffrn_measurement_method \w/2\q
_diffrn_radiation_monochromator graphite
_diffrn_radiation_source 'fine-focus sealed tube'
_diffrn_radiation_type MoK\a
_diffrn_radiation_wavelength 0.71073
_diffrn_reflns_av_R_equivalents 0.000
_diffrn_reflns_av_sigmaI/netI 0.126
_diffrn_reflns_limit_h_max 27
_diffrn_reflns_limit_h_min 0
_diffrn_reflns_limit_k_max 10
_diffrn_reflns_limit_k_min 0
_diffrn_reflns_limit_l_max 12
_diffrn_reflns_limit_l_min -12
_diffrn_reflns_number 3891
_diffrn_reflns_theta_full 25.0
_diffrn_reflns_theta_max 25.0
_diffrn_reflns_theta_min 1.7
_diffrn_standards_decay_% 1.2
_diffrn_standards_interval_count 120
_diffrn_standards_number 3
_exptl_absorpt_coefficient_mu 1.067
_exptl_absorpt_correction_T_max 0.810
_exptl_absorpt_correction_T_min 0.732
_exptl_absorpt_correction_type empirical
_exptl_absorpt_process_details '\y scan (North <i>et al.</i>,  1968)'
_exptl_crystal_colour yellow
_exptl_crystal_density_diffrn 1.618
_exptl_crystal_density_method 'not measured'
_exptl_crystal_description prism
_exptl_crystal_F_000 1168
_exptl_crystal_size_max 0.33
_exptl_crystal_size_mid 0.26
_exptl_crystal_size_min 0.20
_refine_diff_density_max 0.77
_refine_diff_density_min -0.52
_refine_ls_abs_structure_details 'Flack (1983), 1766 Friedel pairs'
_refine_ls_abs_structure_Flack 0.14(4)
_refine_ls_extinction_method none
_refine_ls_goodness_of_fit_ref 1.147
_refine_ls_hydrogen_treatment constr
_refine_ls_matrix_type full
_refine_ls_number_parameters 316
_refine_ls_number_reflns 3891
_refine_ls_number_restraints 1
_refine_ls_restrained_S_all 1.146
_refine_ls_R_factor_all 0.129
_refine_ls_R_factor_gt 0.059
_refine_ls_shift/su_max 0.000
_refine_ls_shift/su_mean 0.000
_refine_ls_structure_factor_coef Fsqd
_refine_ls_weighting_details 'calc w=1/[\s^2^(Fo^2^)+(0.1078P)^2^P] where P=(Fo^2^+2Fc^2^)/3'
_refine_ls_weighting_scheme calc
_refine_ls_wR_factor_gt 0.152
_refine_ls_wR_factor_ref 0.217
_reflns_number_gt 2591
_reflns_number_total 3891
_reflns_threshold_expression I>2\s(I)
_cod_data_source_file ng2101.cif
_cod_data_source_block I
_cod_database_code 2210731
_cod_database_fobs_code 2210731

loop_
_symmetry_equiv_pos_as_xyz
'x, y, z'
'-x, -y, z+1/2'
'-x+1/2, y+1/2, z+1/2'
'x+1/2, -y+1/2, z'

loop_
_atom_site_type_symbol
_atom_site_label
_atom_site_fract_x
_atom_site_fract_y
_atom_site_fract_z
_atom_site_U_iso_or_equiv
_atom_site_adp_type
_atom_site_calc_flag
_atom_site_refinement_flags
_atom_site_occupancy
Ni Ni 0.42068(4) 0.64121(12) 0.5000 0.0234(3) Uani d . 1
S S1 0.33028(12) 1.0928(4) 0.5843(3) 0.0442(7) Uani d . 1
S S2 0.32505(11) 0.6448(3) 0.1302(3) 0.0407(7) Uani d . 1
N N1 0.3782(3) 0.8445(8) 0.5259(8) 0.0260(19) Uani d . 1
N N2 0.4074(3) 0.9404(11) 0.7155(8) 0.037(2) Uani d . 1
H H2A 0.4298 0.8671 0.7296 0.045 Uiso calc R 1
H H2B 0.4046 1.0105 0.7681 0.045 Uiso calc R 1
N N3 0.3731(3) 0.6545(8) 0.3411(7) 0.0214(17) Uani d . 1
N N4 0.3922(3) 0.4376(9) 0.2348(8) 0.0312(19) Uani d . 1
H H4A 0.4115 0.4022 0.2950 0.037 Uiso calc R 1
H H4B 0.3881 0.3870 0.1689 0.037 Uiso calc R 1
N N5 0.4941(3) -0.2617(9) 0.4081(8) 0.0295(19) Uani d . 1
H H5A 0.5262 -0.3045 0.4363 0.035 Uiso calc R 1
H H5B 0.4917 -0.2807 0.3274 0.035 Uiso calc R 1
N N6 0.3534(3) 0.5133(10) 0.5959(8) 0.0306(18) Uani d . 1
H H6A 0.3576 0.4174 0.5774 0.037 Uiso calc R 1
H H6B 0.3583 0.5233 0.6771 0.037 Uiso calc R 1
O O1 0.4540(3) 0.4355(7) 0.4567(7) 0.0312(16) Uani d . 1
O O2 0.5111(3) 0.3925(9) 0.6155(8) 0.046(2) Uani d . 1
O O3 0.1260(3) 0.7145(10) 0.3235(8) 0.049(2) Uani d . 1
O O4 0.1179(2) 0.8499(8) 0.4894(8) 0.0381(16) Uani d . 1
O O5 0.4673(3) 0.6481(7) 0.6604(6) 0.0275(15) Uani d . 1
H H5C 0.4942 0.5971 0.6806 0.041 Uiso d R 1
H H5D 0.4463 0.6327 0.7213 0.041 Uiso d R 1
C C1 0.3771(4) 0.9453(11) 0.6121(9) 0.028(2) Uani d . 1
C C2 0.3122(4) 1.0087(13) 0.4467(10) 0.040(3) Uani d . 1
H H2 0.2858 1.0455 0.3911 0.048 Uiso calc R 1
C C3 0.3418(4) 0.8828(11) 0.4319(11) 0.031(2) Uani d . 1
C C4 0.3405(4) 0.7841(12) 0.3303(10) 0.031(2) Uani d . 1
C C5 0.3125(4) 0.7986(13) 0.2234(11) 0.041(3) Uani d . 1
H H5 0.2897 0.8786 0.2021 0.050 Uiso calc R 1
C C6 0.3687(3) 0.5711(11) 0.2438(9) 0.026(2) Uani d . 1
C C11 0.4865(4) 0.3548(11) 0.5186(10) 0.029(2) Uani d . 1
C C12 0.4935(3) 0.1944(11) 0.4787(10) 0.030(2) Uani d . 1
C C13 0.4611(4) 0.1371(11) 0.3872(10) 0.031(2) Uani d . 1
H H13 0.4363 0.1977 0.3437 0.038 Uiso calc R 1
C C14 0.4650(4) -0.0134(12) 0.3577(10) 0.031(2) Uani d . 1
H H14 0.4446 -0.0500 0.2913 0.038 Uiso calc R 1
C C15 0.4983(4) -0.1068(11) 0.4254(9) 0.029(2) Uani d . 1
C C16 0.5323(4) -0.0466(11) 0.5171(10) 0.032(2) Uani d . 1
H H16 0.5564 -0.1072 0.5624 0.038 Uiso calc R 1
C C17 0.5304(4) 0.1026(12) 0.5414(9) 0.030(2) Uani d . 1
H H17 0.5544 0.1419 0.6009 0.036 Uiso calc R 1
C C21 0.1417(4) 0.7487(12) 0.4264(9) 0.029(2) Uani d . 1
C C22 0.1934(4) 0.6732(10) 0.4820(10) 0.029(2) Uani d . 1
C C23 0.2189(4) 0.5548(12) 0.4209(9) 0.032(2) Uani d . 1
H H23 0.2012 0.5142 0.3525 0.039 Uiso calc R 1
C C24 0.2704(4) 0.4978(13) 0.4620(10) 0.039(3) Uani d . 1
H H24 0.2876 0.4197 0.4211 0.047 Uiso calc R 1
C C25 0.2961(4) 0.5585(12) 0.5646(9) 0.031(2) Uani d . 1
C C26 0.2697(4) 0.6674(13) 0.6276(10) 0.038(3) Uani d . 1
H H26 0.2864 0.7031 0.6989 0.046 Uiso calc R 1
C C27 0.2183(4) 0.7267(12) 0.5882(11) 0.035(2) Uani d . 1
H H27 0.2008 0.8016 0.6324 0.042 Uiso calc R 1
O O1W 0.3927(3) 0.5971(10) 0.8529(8) 0.055(2) Uani d . 1
H H1A 0.4089 0.5153 0.8790 0.083 Uiso d R 1
H H1B 0.3679 0.6317 0.9104 0.083 Uiso d R 1

loop_
_atom_site_aniso_label
_atom_site_aniso_U_11
_atom_site_aniso_U_22
_atom_site_aniso_U_33
_atom_site_aniso_U_12
_atom_site_aniso_U_13
_atom_site_aniso_U_23
Ni 0.0213(5) 0.0243(6) 0.0246(6) 0.0012(4) -0.0019(5) -0.0022(6)
S1 0.0435(14) 0.0443(18) 0.0449(16) 0.0167(13) -0.0060(12) -0.0128(14)
S2 0.0420(14) 0.0494(18) 0.0308(14) 0.0087(12) -0.0126(11) -0.0073(13)
N1 0.024(3) 0.017(4) 0.037(5) 0.006(3) -0.001(3) -0.004(4)
N2 0.046(5) 0.035(5) 0.030(5) 0.009(4) -0.009(4) -0.007(4)
N3 0.026(3) 0.012(4) 0.026(4) 0.002(3) -0.003(3) -0.005(3)
N4 0.042(4) 0.025(5) 0.026(4) -0.004(4) -0.003(4) -0.009(4)
N5 0.021(4) 0.030(5) 0.037(5) -0.004(3) 0.004(3) -0.004(4)
N6 0.031(4) 0.028(5) 0.034(5) -0.003(3) 0.000(3) 0.004(4)
O1 0.035(3) 0.018(4) 0.041(4) 0.004(3) -0.001(3) -0.001(3)
O2 0.051(4) 0.043(5) 0.045(5) 0.011(4) -0.024(4) -0.019(4)
O3 0.036(3) 0.066(6) 0.045(5) 0.010(4) -0.012(3) -0.031(5)
O4 0.036(3) 0.045(4) 0.032(4) 0.004(3) 0.002(4) -0.011(4)
O5 0.032(3) 0.027(4) 0.023(4) 0.003(3) -0.003(3) 0.000(3)
C1 0.023(4) 0.027(6) 0.034(6) -0.004(4) 0.002(4) -0.006(4)
C2 0.038(5) 0.043(7) 0.041(6) 0.019(5) -0.009(4) -0.005(5)
C3 0.026(5) 0.024(6) 0.044(6) 0.003(4) -0.010(4) -0.001(5)
C4 0.024(5) 0.031(6) 0.038(6) 0.008(4) 0.004(4) 0.004(5)
C5 0.042(6) 0.040(6) 0.042(6) 0.020(5) -0.020(5) -0.013(5)
C6 0.018(4) 0.026(5) 0.034(6) 0.003(4) 0.003(4) 0.003(5)
C11 0.026(4) 0.027(5) 0.034(7) -0.004(4) 0.002(4) 0.004(4)
C12 0.022(4) 0.029(5) 0.038(6) -0.007(4) -0.001(4) 0.005(4)
C13 0.032(5) 0.024(6) 0.038(6) 0.006(4) 0.007(4) -0.002(5)
C14 0.022(4) 0.034(6) 0.038(6) -0.004(4) -0.004(4) -0.013(5)
C15 0.020(4) 0.033(6) 0.035(6) -0.008(4) 0.010(4) -0.011(5)
C16 0.029(4) 0.031(6) 0.035(6) -0.002(4) -0.004(4) 0.008(5)
C17 0.028(5) 0.034(6) 0.027(5) -0.007(4) -0.009(4) 0.005(4)
C21 0.027(4) 0.034(6) 0.027(5) -0.015(4) 0.001(4) 0.001(5)
C22 0.030(4) 0.024(5) 0.033(6) -0.004(4) 0.009(4) -0.008(4)
C23 0.038(5) 0.036(6) 0.023(5) 0.004(5) 0.001(4) -0.013(5)
C24 0.027(5) 0.043(7) 0.048(7) -0.002(5) 0.006(4) 0.002(5)
C25 0.024(4) 0.041(6) 0.030(6) -0.006(4) 0.006(4) 0.011(5)
C26 0.024(5) 0.056(7) 0.034(6) -0.013(5) -0.001(4) 0.002(5)
C27 0.028(5) 0.032(6) 0.044(6) 0.006(4) 0.008(4) -0.007(5)
O1W 0.063(5) 0.060(6) 0.042(5) -0.008(4) 0.011(4) 0.006(4)

loop_
_atom_type_symbol
_atom_type_description
_atom_type_scat_dispersion_real
_atom_type_scat_dispersion_imag
_atom_type_scat_source
C C 0.0033 0.0016 'International Tables Vol C Tables 4.2.6.8 and 6.1.1.4'
H H 0.0000 0.0000 'International Tables Vol C Tables 4.2.6.8 and 6.1.1.4'
N N 0.0061 0.0033 'International Tables Vol C Tables 4.2.6.8 and 6.1.1.4'
O O 0.0106 0.0060 'International Tables Vol C Tables 4.2.6.8 and 6.1.1.4'
S S 0.1246 0.1234 'International Tables Vol C Tables 4.2.6.8 and 6.1.1.4'
Ni Ni 0.3393 1.1124 'International Tables Vol C Tables 4.2.6.8 and 6.1.1.4'

loop_
_geom_angle_atom_site_label_1
_geom_angle_atom_site_label_2
_geom_angle_atom_site_label_3
_geom_angle_site_symmetry_1
_geom_angle_site_symmetry_3
_geom_angle
O5 Ni N3 . . 174.9(3)
O5 Ni O1 . . 91.3(3)
N3 Ni O1 . . 93.6(3)
O5 Ni N1 . . 96.2(3)
N3 Ni N1 . . 79.0(3)
O1 Ni N1 . . 172.2(3)
O5 Ni N5 . 1_565 87.9(3)
N3 Ni N5 . 1_565 90.8(3)
O1 Ni N5 . 1_565 87.9(3)
N1 Ni N5 . 1_565 94.5(3)
O5 Ni N6 . . 89.4(3)
N3 Ni N6 . . 92.6(3)
O1 Ni N6 . . 84.4(3)
N1 Ni N6 . . 93.5(3)
N5 Ni N6 1_565 . 171.8(3)
C2 S1 C1 . . 88.0(5)
C6 S2 C5 . . 89.4(5)
C1 N1 C3 . . 110.2(8)
C1 N1 Ni . . 135.5(7)
C3 N1 Ni . . 114.2(6)
C1 N2 H2A . . 120.0
C1 N2 H2B . . 120.0
H2A N2 H2B . . 120.0
C6 N3 C4 . . 111.9(8)
C6 N3 Ni . . 133.7(6)
C4 N3 Ni . . 114.2(6)
C6 N4 H4A . . 120.0
C6 N4 H4B . . 120.0
H4A N4 H4B . . 120.0
C15 N5 Ni . 1_545 113.2(5)
C15 N5 H5A . . 108.9
Ni N5 H5A 1_545 . 108.9
C15 N5 H5B . . 108.9
Ni N5 H5B 1_545 . 108.9
H5A N5 H5B . . 107.8
C25 N6 Ni . . 113.4(6)
C25 N6 H6A . . 108.9
Ni N6 H6A . . 108.9
C25 N6 H6B . . 108.9
Ni N6 H6B . . 108.9
H6A N6 H6B . . 107.7
C11 O1 Ni . . 129.0(7)
Ni O5 H5C . . 128.5
Ni O5 H5D . . 110.9
H5C O5 H5D . . 98.2
N1 C1 N2 . . 125.0(9)
N1 C1 S1 . . 114.8(7)
N2 C1 S1 . . 120.2(8)
C3 C2 S1 . . 110.6(8)
C3 C2 H2 . . 124.7
S1 C2 H2 . . 124.7
C2 C3 N1 . . 116.2(10)
C2 C3 C4 . . 128.1(10)
N1 C3 C4 . . 115.7(8)
C5 C4 N3 . . 114.7(9)
C5 C4 C3 . . 128.6(10)
N3 C4 C3 . . 116.7(9)
C4 C5 S2 . . 110.1(8)
C4 C5 H5 . . 124.9
S2 C5 H5 . . 124.9
N3 C6 N4 . . 123.5(9)
N3 C6 S2 . . 113.8(7)
N4 C6 S2 . . 122.6(8)
O1 C11 O2 . . 125.1(10)
O1 C11 C12 . . 117.9(9)
O2 C11 C12 . . 116.8(9)
C13 C12 C17 . . 118.8(9)
C13 C12 C11 . . 121.0(8)
C17 C12 C11 . . 120.0(9)
C12 C13 C14 . . 120.4(10)
C12 C13 H13 . . 119.8
C14 C13 H13 . . 119.8
C15 C14 C13 . . 120.9(9)
C15 C14 H14 . . 119.5
C13 C14 H14 . . 119.5
C14 C15 C16 . . 118.1(9)
C14 C15 N5 . . 120.1(8)
C16 C15 N5 . . 121.6(9)
C17 C16 C15 . . 120.4(9)
C17 C16 H16 . . 119.8
C15 C16 H16 . . 119.8
C16 C17 C12 . . 121.1(9)
C16 C17 H17 . . 119.5
C12 C17 H17 . . 119.5
O3 C21 O4 . . 123.3(10)
O3 C21 C22 . . 119.4(9)
O4 C21 C22 . . 117.2(9)
C27 C22 C23 . . 119.3(9)
C27 C22 C21 . . 120.8(9)
C23 C22 C21 . . 119.7(9)
C24 C23 C22 . . 120.2(9)
C24 C23 H23 . . 119.9
C22 C23 H23 . . 119.9
C25 C24 C23 . . 119.4(10)
C25 C24 H24 . . 120.3
C23 C24 H24 . . 120.3
C26 C25 C24 . . 120.2(9)
C26 C25 N6 . . 120.7(9)
C24 C25 N6 . . 118.8(9)
C25 C26 C27 . . 121.4(10)
C25 C26 H26 . . 119.3
C27 C26 H26 . . 119.3
C26 C27 C22 . . 119.3(10)
C26 C27 H27 . . 120.4
C22 C27 H27 . . 120.4
H1A O1W H1B . . 109.9

loop_
_geom_bond_atom_site_label_1
_geom_bond_atom_site_label_2
_geom_bond_site_symmetry_2
_geom_bond_distance
_geom_bond_publ_flag
Ni O1 . 2.078(7) y
Ni O5 . 2.066(6) y
Ni N1 . 2.116(7) y
Ni N3 . 2.066(7) y
Ni N5 1_565 2.176(7) y
Ni N6 . 2.218(8) y
S1 C2 . 1.739(11) ?
S1 C1 . 1.756(10) ?
S2 C6 . 1.741(10) ?
S2 C5 . 1.754(11) ?
N1 C1 . 1.313(13) ?
N1 C3 . 1.379(13) ?
N2 C1 . 1.335(13) ?
N2 H2A . 0.8600 ?
N2 H2B . 0.8600 ?
N3 C6 . 1.309(13) ?
N3 C4 . 1.407(12) ?
N4 C6 . 1.335(12) ?
N4 H4A . 0.8600 ?
N4 H4B . 0.8600 ?
N5 C15 . 1.422(13) ?
N5 H5A . 0.9000 ?
N5 H5B . 0.9000 ?
N6 C25 . 1.442(12) ?
N6 H6A . 0.9000 ?
N6 H6B . 0.9000 ?
O1 C11 . 1.254(11) ?
O2 C11 . 1.254(13) ?
O3 C21 . 1.224(12) ?
O4 C21 . 1.276(12) ?
O5 H5C . 0.8112 ?
O5 H5D . 0.8398 ?
C2 C3 . 1.345(14) ?
C2 H2 . 0.9300 ?
C3 C4 . 1.428(15) ?
C4 C5 . 1.346(15) ?
C5 H5 . 0.9300 ?
C11 C12 . 1.529(14) ?
C12 C13 . 1.357(15) ?
C12 C17 . 1.383(14) ?
C13 C14 . 1.408(14) ?
C13 H13 . 0.9300 ?
C14 C15 . 1.369(15) ?
C14 H14 . 0.9300 ?
C15 C16 . 1.392(14) ?
C16 C17 . 1.381(14) ?
C16 H16 . 0.9300 ?
C17 H17 . 0.9300 ?
C21 C22 . 1.517(14) ?
C22 C27 . 1.387(15) ?
C22 C23 . 1.399(13) ?
C23 C24 . 1.387(13) ?
C23 H23 . 0.9300 ?
C24 C25 . 1.386(14) ?
C24 H24 . 0.9300 ?
C25 C26 . 1.355(16) ?
C26 C27 . 1.385(14) ?
C26 H26 . 0.9300 ?
C27 H27 . 0.9300 ?
O1W H1A . 0.8816 ?
O1W H1B . 0.9118 ?

loop_
_geom_hbond_atom_site_label_D
_geom_hbond_atom_site_label_H
_geom_hbond_atom_site_label_A
_geom_hbond_site_symmetry_A
_geom_hbond_distance_DH
_geom_hbond_distance_HA
_geom_hbond_distance_DA
_geom_hbond_angle_DHA
_geom_hbond_publ_flag
N2 H2A O5 . 0.86 2.30 3.061(11) 147 y
N2 H2B O3 3_555 0.86 2.08 2.863(13) 152 y
N4 H4A O1 . 0.86 2.05 2.823(11) 149 y
N4 H4B O4 3_544 0.86 1.99 2.808(12) 157 y
N5 H5A O4 4_555 0.90 2.26 3.133(9) 163 y
N5 H5B O2 2_654 0.90 2.53 3.413(12) 167 y
N6 H6B O1W . 0.90 2.19 3.052(12) 161 y
O5 H5C O2 . 0.81 2.03 2.584(10) 125 y
O5 H5D O1W . 0.84 1.93 2.772(11) 175 y
O1W H1A O4 3_545 0.88 2.03 2.707(12) 133 y
O1W H1B S2 1_556 0.91 2.60 3.446(9) 154 y

loop_
_geom_torsion_atom_site_label_1
_geom_torsion_atom_site_label_2
_geom_torsion_atom_site_label_3
_geom_torsion_atom_site_label_4
_geom_torsion_site_symmetry_1
_geom_torsion
O5 Ni N1 C1 . -2.3(9)
N3 Ni N1 C1 . 179.5(10)
N5 Ni N1 C1 1_565 -90.7(9)
N6 Ni N1 C1 . 87.4(9)
O5 Ni N1 C3 . 178.9(7)
N3 Ni N1 C3 . 0.7(7)
N5 Ni N1 C3 1_565 90.6(7)
N6 Ni N1 C3 . -91.3(7)
O1 Ni N3 C6 . -4.9(9)
N1 Ni N3 C6 . 177.5(9)
N5 Ni N3 C6 1_565 83.1(9)
N6 Ni N3 C6 . -89.4(9)
O1 Ni N3 C4 . 179.3(6)
N1 Ni N3 C4 . 1.7(6)
N5 Ni N3 C4 1_565 -92.8(7)
N6 Ni N3 C4 . 94.7(6)
O5 Ni N6 C25 . 138.5(7)
N3 Ni N6 C25 . -36.7(7)
O1 Ni N6 C25 . -130.1(7)
N1 Ni N6 C25 . 42.4(7)
O5 Ni O1 C11 . 4.5(8)
N3 Ni O1 C11 . -177.1(8)
N5 Ni O1 C11 1_565 92.3(8)
N6 Ni O1 C11 . -84.8(8)
C3 N1 C1 N2 . 179.7(9)
Ni N1 C1 N2 . 0.9(16)
C3 N1 C1 S1 . 1.0(11)
Ni N1 C1 S1 . -177.8(5)
C2 S1 C1 N1 . -0.2(8)
C2 S1 C1 N2 . -179.0(9)
C1 S1 C2 C3 . -0.7(9)
S1 C2 C3 N1 . 1.4(13)
S1 C2 C3 C4 . -178.1(9)
C1 N1 C3 C2 . -1.5(13)
Ni N1 C3 C2 . 177.6(8)
C1 N1 C3 C4 . 178.0(8)
Ni N1 C3 C4 . -2.9(11)
C6 N3 C4 C5 . -1.1(13)
Ni N3 C4 C5 . 175.6(8)
C6 N3 C4 C3 . 179.4(8)
Ni N3 C4 C3 . -3.8(11)
C2 C3 C4 C5 . 5(2)
N1 C3 C4 C5 . -174.9(11)
C2 C3 C4 N3 . -176.1(10)
N1 C3 C4 N3 . 4.5(13)
N3 C4 C5 S2 . 1.0(12)
C3 C4 C5 S2 . -179.6(9)
C6 S2 C5 C4 . -0.5(9)
C4 N3 C6 N4 . -175.2(9)
Ni N3 C6 N4 . 8.9(14)
C4 N3 C6 S2 . 0.7(10)
Ni N3 C6 S2 . -175.2(5)
C5 S2 C6 N3 . -0.1(8)
C5 S2 C6 N4 . 175.8(9)
Ni O1 C11 O2 . -9.3(14)
Ni O1 C11 C12 . 166.1(6)
O1 C11 C12 C13 . -6.7(14)
O2 C11 C12 C13 . 169.1(10)
O1 C11 C12 C17 . 177.6(9)
O2 C11 C12 C17 . -6.6(13)
C17 C12 C13 C14 . 0.6(14)
C11 C12 C13 C14 . -175.2(9)
C12 C13 C14 C15 . 4.3(15)
C13 C14 C15 C16 . -5.7(14)
C13 C14 C15 N5 . 169.1(8)
Ni N5 C15 C14 1_545 -79.4(10)
Ni N5 C15 C16 1_545 95.2(8)
C14 C15 C16 C17 . 2.4(14)
N5 C15 C16 C17 . -172.3(9)
C15 C16 C17 C12 . 2.4(15)
C13 C12 C17 C16 . -3.9(14)
C11 C12 C17 C16 . 171.9(9)
O3 C21 C22 C27 . 168.4(10)
O4 C21 C22 C27 . -9.0(13)
O3 C21 C22 C23 . -6.8(14)
O4 C21 C22 C23 . 175.7(9)
C27 C22 C23 C24 . -4.0(15)
C21 C22 C23 C24 . 171.3(8)
C22 C23 C24 C25 . 0.6(15)
C23 C24 C25 C26 . 3.3(15)
C23 C24 C25 N6 . -171.0(9)
Ni N6 C25 C26 . -88.4(10)
Ni N6 C25 C24 . 85.8(9)
C24 C25 C26 C27 . -3.7(16)
N6 C25 C26 C27 . 170.5(9)
C25 C26 C27 C22 . 0.1(16)
C23 C22 C27 C26 . 3.7(15)
C21 C22 C27 C26 . -171.6(9)
